data_4517995
loop_
_publ_author_name
'Lv, Weiwei'
'Liu, Shihan'
'Chen, Yanhui'
'Wen, Si'
'Lan, Yu'
'Cheng, Guolin'

_publ_section_title
;
 Palladium-Catalyzed Intermolecular Trans-Selective Carbofunctionalization
 of Internal Alkynes to Highly Functionalized Alkenes
;
_journal_name_full 'ACS Catalysis'
_journal_page_first 10516
_journal_paper_doi 10.1021/acscatal.0c02522
_journal_year 2020
_chemical_formula_moiety 'C30 H28 O2'
_chemical_formula_sum 'C30 H28 O2'
_chemical_formula_weight 420.52
_space_group_crystal_system monoclinic
_space_group_IT_number 14
_space_group_name_Hall '-P 2yn'
_space_group_name_H-M_alt 'P 1 21/n 1'
_atom_sites_solution_hydrogens geom
_atom_sites_solution_primary direct
_atom_sites_solution_secondary difmap
_audit_creation_method SHELXL-97
_cell_angle_alpha 90.00
_cell_angle_beta 110.201(17)
_cell_angle_gamma 90.00
_cell_formula_units_Z 4
_cell_length_a 11.0772(16)
_cell_length_b 15.556(2)
_cell_length_c 14.641(2)
_cell_measurement_reflns_used 2468
_cell_measurement_temperature 293(2)
_cell_measurement_theta_max 25.0820
_cell_measurement_theta_min 4.2850
_cell_volume 2367.7(6)
_computing_structure_refinement 'SHELXL-97 (Sheldrick, 1997)'
_computing_structure_solution 'SHELXS-97 (Sheldrick, 1990)'
_diffrn_ambient_temperature 293(2)
_diffrn_measured_fraction_theta_full 0.997
_diffrn_measured_fraction_theta_max 0.997
_diffrn_measurement_device_type 'Xcalibur, Eos, Gemini'
_diffrn_radiation_monochromator graphite
_diffrn_radiation_source 'fine-focus sealed tube'
_diffrn_radiation_type MoK\a
_diffrn_radiation_wavelength 0.71073
_diffrn_reflns_av_R_equivalents 0.0312
_diffrn_reflns_av_sigmaI/netI 0.0576
_diffrn_reflns_limit_h_max 10
_diffrn_reflns_limit_h_min -13
_diffrn_reflns_limit_k_max 17
_diffrn_reflns_limit_k_min -19
_diffrn_reflns_limit_l_max 18
_diffrn_reflns_limit_l_min -12
_diffrn_reflns_number 9525
_diffrn_reflns_theta_full 26.00
_diffrn_reflns_theta_max 26.00
_diffrn_reflns_theta_min 3.86
_diffrn_standards_decay_% none
_diffrn_standards_interval_count none
_diffrn_standards_interval_time none
_diffrn_standards_number none
_exptl_absorpt_coefficient_mu 0.072
_exptl_absorpt_correction_T_max 0.9921
_exptl_absorpt_correction_T_min 0.9907
_exptl_absorpt_correction_type none
_exptl_crystal_colour Colorless
_exptl_crystal_density_diffrn 1.180
_exptl_crystal_density_method 'not measured'
_exptl_crystal_description block
_exptl_crystal_F_000 896
_exptl_crystal_size_max 0.13
_exptl_crystal_size_mid 0.12
_exptl_crystal_size_min 0.11
_refine_diff_density_max 0.224
_refine_diff_density_min -0.182
_refine_diff_density_rms 0.034
_refine_ls_extinction_method none
_refine_ls_goodness_of_fit_ref 1.054
_refine_ls_hydrogen_treatment mixed
_refine_ls_matrix_type full
_refine_ls_number_parameters 293
_refine_ls_number_reflns 4643
_refine_ls_number_restraints 0
_refine_ls_restrained_S_all 1.054
_refine_ls_R_factor_all 0.1171
_refine_ls_R_factor_gt 0.0690
_refine_ls_shift/su_max 0.000
_refine_ls_shift/su_mean 0.000
_refine_ls_structure_factor_coef Fsqd
_refine_ls_weighting_details 'calc w=1/[\s^2^(Fo^2^)+(0.0385P)^2^+0.9092P] where P=(Fo^2^+2Fc^2^)/3'
_refine_ls_weighting_scheme calc
_refine_ls_wR_factor_gt 0.1233
_refine_ls_wR_factor_ref 0.1430
_reflns_number_gt 2967
_reflns_number_total 4643
_reflns_threshold_expression >2sigma(I)
_cod_data_source_file cs0c02522_si_002.cif
_cod_data_source_block exp_5984
_cod_original_sg_symbol_H-M 'P 21/n'
_cod_database_code 4517995

loop_
_symmetry_equiv_pos_as_xyz
'x, y, z'
'-x+1/2, y+1/2, -z+1/2'
'-x, -y, -z'
'x-1/2, -y-1/2, z-1/2'

loop_
_atom_site_label
_atom_site_type_symbol
_atom_site_fract_x
_atom_site_fract_y
_atom_site_fract_z
_atom_site_U_iso_or_equiv
_atom_site_adp_type
_atom_site_occupancy
_atom_site_symmetry_multiplicity
_atom_site_calc_flag
_atom_site_refinement_flags
_atom_site_disorder_assembly
_atom_site_disorder_group
O001 O 1.07977(16) 0.43447(12) 0.67288(14) 0.0647(5) Uani 1 1 d . . .
O002 O 0.06101(17) 0.78001(12) 0.57786(14) 0.0651(5) Uani 1 1 d . . .
C003 C 0.9752(2) 0.48613(17) 0.66073(16) 0.0439(6) Uani 1 1 d . . .
C004 C 0.7481(2) 0.57871(16) 0.63406(16) 0.0413(6) Uani 1 1 d . . .
C005 C 0.4247(2) 0.66950(15) 0.64260(17) 0.0420(6) Uani 1 1 d . . .
C006 C 0.5869(2) 0.67424(16) 0.51593(18) 0.0454(6) Uani 1 1 d . . .
C007 C 0.5561(2) 0.63057(16) 0.67178(16) 0.0433(6) Uani 1 1 d . . .
C008 C 0.8770(2) 0.45066(17) 0.68644(17) 0.0500(7) Uani 1 1 d . . .
H008 H 0.8860 0.3955 0.7125 0.060 Uiso 1 1 calc R . .
C009 C 0.7664(2) 0.49628(17) 0.67369(17) 0.0473(6) Uani 1 1 d . . .
H009 H 0.7019 0.4715 0.6920 0.057 Uiso 1 1 calc R . .
C00A C 0.3301(2) 0.65358(17) 0.55340(17) 0.0479(6) Uani 1 1 d . . .
H00A H 0.3486 0.6179 0.5090 0.057 Uiso 1 1 calc R . .
C00B C 0.6077(2) 0.59858(16) 0.77495(17) 0.0446(6) Uani 1 1 d . . .
C00C C 0.1786(2) 0.74200(16) 0.59392(18) 0.0464(6) Uani 1 1 d . . .
C00D C 0.2084(2) 0.68959(16) 0.52881(17) 0.0475(6) Uani 1 1 d . . .
H00D H 0.1467 0.6783 0.4682 0.057 Uiso 1 1 calc R . .
C00E C 0.9618(2) 0.56828(17) 0.62347(18) 0.0499(7) Uani 1 1 d . . .
H00E H 1.0281 0.5935 0.6077 0.060 Uiso 1 1 calc R . .
C00F C 0.8487(2) 0.61297(16) 0.60967(17) 0.0489(6) Uani 1 1 d . . .
H00F H 0.8399 0.6679 0.5831 0.059 Uiso 1 1 calc R . .
C00G C 0.5423(2) 0.53911(17) 0.81024(18) 0.0497(7) Uani 1 1 d . . .
H00G H 0.4643 0.5175 0.7688 0.060 Uiso 1 1 calc R . .
C00H C 0.6258(2) 0.62749(16) 0.61205(16) 0.0436(6) Uani 1 1 d . . .
C00I C 0.7028(3) 0.54279(19) 0.97075(18) 0.0559(7) Uani 1 1 d . . .
C00J C 0.5516(2) 0.62721(19) 0.42928(18) 0.0547(7) Uani 1 1 d . . .
H00J H 0.5489 0.5675 0.4318 0.066 Uiso 1 1 calc R . .
C00K C 0.3913(2) 0.72211(17) 0.70742(18) 0.0542(7) Uani 1 1 d . . .
H00K H 0.4524 0.7334 0.7682 0.065 Uiso 1 1 calc R . .
C00L C 0.5899(3) 0.51087(18) 0.90596(19) 0.0564(7) Uani 1 1 d . . .
H00L H 0.5445 0.4695 0.9268 0.068 Uiso 1 1 calc R . .
C00M C 0.2708(3) 0.75773(18) 0.68395(19) 0.0578(7) Uani 1 1 d . . .
H00M H 0.2513 0.7924 0.7287 0.069 Uiso 1 1 calc R . .
C00N C 0.5950(2) 0.76350(18) 0.5122(2) 0.0588(7) Uani 1 1 d . . .
C00O C 0.7217(2) 0.63103(19) 0.84016(18) 0.0572(7) Uani 1 1 d . . .
H00O H 0.7681 0.6716 0.8192 0.069 Uiso 1 1 calc R . .
C00P C 0.7671(2) 0.6036(2) 0.93622(19) 0.0616(8) Uani 1 1 d . . .
H00P H 0.8430 0.6270 0.9787 0.074 Uiso 1 1 calc R . .
C00Q C 0.5642(3) 0.8029(2) 0.4203(3) 0.0749(9) Uani 1 1 d . . .
H00Q H 0.5688 0.8624 0.4164 0.090 Uiso 1 1 calc R . .
C00R C -0.0287(3) 0.7776(2) 0.4818(2) 0.0695(8) Uani 1 1 d . . .
H00B H 0.0075 0.8054 0.4386 0.104 Uiso 1 1 calc R . .
H00C H -0.1059 0.8069 0.4796 0.104 Uiso 1 1 calc R . .
H00H H -0.0485 0.7189 0.4621 0.104 Uiso 1 1 calc R . .
C00S C 0.5278(3) 0.7552(3) 0.3367(3) 0.0797(10) Uani 1 1 d . . .
H00S H 0.5077 0.7826 0.2768 0.096 Uiso 1 1 calc R . .
C00T C 0.5206(3) 0.6676(2) 0.3400(2) 0.0709(9) Uani 1 1 d . . .
H00T H 0.4952 0.6355 0.2828 0.085 Uiso 1 1 calc R . .
C00U C 1.1842(2) 0.4707(2) 0.6508(2) 0.0744(9) Uani 1 1 d . . .
H00I H 1.1554 0.4877 0.5836 0.112 Uiso 1 1 calc R . .
H00N H 1.2516 0.4289 0.6625 0.112 Uiso 1 1 calc R . .
H00R H 1.2162 0.5201 0.6912 0.112 Uiso 1 1 calc R . .
C00V C 0.7530(3) 0.5163(2) 1.0768(2) 0.0826(10) Uani 1 1 d . . .
H00U H 0.7147 0.5519 1.1130 0.124 Uiso 1 1 calc R . .
H00V H 0.8448 0.5230 1.1023 0.124 Uiso 1 1 calc R . .
H00W H 0.7314 0.4573 1.0824 0.124 Uiso 1 1 calc R . .
C00W C 0.6370(3) 0.8172(2) 0.6012(3) 0.0941(11) Uani 1 1 d . . .
H00X H 0.5703 0.8187 0.6290 0.141 Uiso 1 1 calc R . .
H00Y H 0.6543 0.8745 0.5848 0.141 Uiso 1 1 calc R . .
H H 0.7136 0.7932 0.6474 0.141 Uiso 1 1 calc R . .

loop_
_atom_site_aniso_label
_atom_site_aniso_U_11
_atom_site_aniso_U_22
_atom_site_aniso_U_33
_atom_site_aniso_U_23
_atom_site_aniso_U_13
_atom_site_aniso_U_12
O001 0.0485(10) 0.0700(13) 0.0796(13) 0.0171(11) 0.0271(10) 0.0155(10)
O002 0.0553(11) 0.0742(14) 0.0691(12) 0.0012(11) 0.0256(10) 0.0168(10)
C003 0.0371(13) 0.0550(16) 0.0372(13) 0.0044(12) 0.0096(11) 0.0055(12)
C004 0.0381(13) 0.0463(14) 0.0405(13) 0.0007(12) 0.0151(11) -0.0029(11)
C005 0.0421(13) 0.0440(14) 0.0456(14) -0.0009(12) 0.0225(11) -0.0033(11)
C006 0.0349(12) 0.0501(16) 0.0563(16) 0.0055(13) 0.0224(12) 0.0054(11)
C007 0.0403(13) 0.0482(15) 0.0424(13) -0.0025(12) 0.0157(11) -0.0037(11)
C008 0.0535(15) 0.0469(15) 0.0527(15) 0.0135(13) 0.0223(13) 0.0044(13)
C009 0.0437(14) 0.0535(16) 0.0505(15) 0.0070(13) 0.0238(12) -0.0036(12)
C00A 0.0458(14) 0.0553(16) 0.0484(15) -0.0072(13) 0.0237(12) -0.0012(12)
C00B 0.0380(13) 0.0540(16) 0.0457(14) -0.0061(12) 0.0196(11) -0.0021(12)
C00C 0.0473(14) 0.0433(15) 0.0560(16) 0.0046(13) 0.0273(13) 0.0026(12)
C00D 0.0438(14) 0.0546(16) 0.0455(14) -0.0017(13) 0.0170(12) -0.0019(12)
C00E 0.0391(13) 0.0560(17) 0.0591(16) 0.0083(14) 0.0227(12) -0.0028(12)
C00F 0.0438(14) 0.0466(15) 0.0602(16) 0.0123(13) 0.0230(12) 0.0001(12)
C00G 0.0428(14) 0.0592(17) 0.0482(15) -0.0044(14) 0.0168(12) -0.0051(13)
C00H 0.0393(13) 0.0475(15) 0.0453(14) 0.0005(12) 0.0164(11) -0.0021(11)
C00I 0.0590(17) 0.0628(18) 0.0484(16) -0.0006(14) 0.0217(14) 0.0143(15)
C00J 0.0530(15) 0.0680(18) 0.0485(15) 0.0066(15) 0.0244(13) 0.0105(14)
C00K 0.0511(15) 0.0629(18) 0.0467(15) -0.0100(14) 0.0145(12) 0.0008(14)
C00L 0.0633(17) 0.0568(17) 0.0564(17) 0.0035(14) 0.0300(15) 0.0004(14)
C00M 0.0626(17) 0.0625(18) 0.0535(16) -0.0104(14) 0.0266(14) 0.0073(14)
C00N 0.0543(16) 0.0545(18) 0.0731(19) 0.0038(16) 0.0290(15) 0.0021(14)
C00O 0.0517(15) 0.0699(19) 0.0531(16) -0.0030(15) 0.0220(13) -0.0134(14)
C00P 0.0499(16) 0.081(2) 0.0487(16) -0.0110(16) 0.0108(13) -0.0044(15)
C00Q 0.073(2) 0.059(2) 0.098(3) 0.028(2) 0.0377(19) 0.0113(16)
C00R 0.0590(18) 0.073(2) 0.077(2) 0.0162(17) 0.0244(16) 0.0133(15)
C00S 0.073(2) 0.098(3) 0.076(2) 0.031(2) 0.0364(19) 0.023(2)
C00T 0.0674(19) 0.094(3) 0.0541(18) 0.0093(18) 0.0247(15) 0.0187(18)
C00U 0.0455(15) 0.095(2) 0.089(2) 0.0140(19) 0.0306(16) 0.0165(16)
C00V 0.098(2) 0.088(2) 0.0590(19) 0.0105(18) 0.0239(18) 0.024(2)
C00W 0.115(3) 0.064(2) 0.105(3) -0.009(2) 0.041(2) -0.015(2)

loop_
_atom_type_symbol
_atom_type_description
_atom_type_scat_dispersion_real
_atom_type_scat_dispersion_imag
_atom_type_scat_source
C C 0.0033 0.0016 'International Tables Vol C Tables 4.2.6.8 and 6.1.1.4'
H H 0.0000 0.0000 'International Tables Vol C Tables 4.2.6.8 and 6.1.1.4'
N N 0.0061 0.0033 'International Tables Vol C Tables 4.2.6.8 and 6.1.1.4'
O O 0.0106 0.0060 'International Tables Vol C Tables 4.2.6.8 and 6.1.1.4'
Si Si 0.0817 0.0704 'International Tables Vol C Tables 4.2.6.8 and 6.1.1.4'

loop_
_geom_angle_atom_site_label_1
_geom_angle_atom_site_label_2
_geom_angle_atom_site_label_3
_geom_angle
_geom_angle_site_symmetry_1
_geom_angle_site_symmetry_3
_geom_angle_publ_flag
C003 O001 C00U 117.1(2) . . ?
C00C O002 C00R 117.2(2) . . ?
O001 C003 C00E 124.5(2) . . ?
O001 C003 C008 116.1(2) . . ?
C00E C003 C008 119.4(2) . . ?
C00F C004 C009 116.5(2) . . ?
C00F C004 C00H 120.0(2) . . ?
C009 C004 C00H 123.4(2) . . ?
C00A C005 C00K 117.0(2) . . ?
C00A C005 C007 122.8(2) . . ?
C00K C005 C007 120.2(2) . . ?
C00N C006 C00J 119.2(3) . . ?
C00N C006 C00H 121.0(2) . . ?
C00J C006 C00H 119.6(2) . . ?
C00H C007 C005 123.1(2) . . ?
C00H C007 C00B 122.3(2) . . ?
C005 C007 C00B 114.6(2) . . ?
C009 C008 C003 120.4(2) . . ?
C009 C008 H008 119.8 . . ?
C003 C008 H008 119.8 . . ?
C008 C009 C004 121.9(2) . . ?
C008 C009 H009 119.1 . . ?
C004 C009 H009 119.1 . . ?
C005 C00A C00D 121.5(2) . . ?
C005 C00A H00A 119.2 . . ?
C00D C00A H00A 119.2 . . ?
C00G C00B C00O 117.2(2) . . ?
C00G C00B C007 122.1(2) . . ?
C00O C00B C007 120.7(2) . . ?
O002 C00C C00D 125.1(2) . . ?
O002 C00C C00M 115.6(2) . . ?
C00D C00C C00M 119.3(2) . . ?
C00C C00D C00A 120.2(2) . . ?
C00C C00D H00D 119.9 . . ?
C00A C00D H00D 119.9 . . ?
C003 C00E C00F 119.5(2) . . ?
C003 C00E H00E 120.3 . . ?
C00F C00E H00E 120.3 . . ?
C00E C00F C004 122.4(2) . . ?
C00E C00F H00F 118.8 . . ?
C004 C00F H00F 118.8 . . ?
C00B C00G C00L 121.6(2) . . ?
C00B C00G H00G 119.2 . . ?
C00L C00G H00G 119.2 . . ?
C007 C00H C004 123.9(2) . . ?
C007 C00H C006 122.9(2) . . ?
C004 C00H C006 113.20(19) . . ?
C00L C00I C00P 117.1(2) . . ?
C00L C00I C00V 122.2(3) . . ?
C00P C00I C00V 120.6(3) . . ?
C00T C00J C006 121.4(3) . . ?
C00T C00J H00J 119.3 . . ?
C006 C00J H00J 119.3 . . ?
C00M C00K C005 121.9(2) . . ?
C00M C00K H00K 119.1 . . ?
C005 C00K H00K 119.1 . . ?
C00I C00L C00G 121.4(3) . . ?
C00I C00L H00L 119.3 . . ?
C00G C00L H00L 119.3 . . ?
C00K C00M C00C 120.1(2) . . ?
C00K C00M H00M 120.0 . . ?
C00C C00M H00M 120.0 . . ?
C006 C00N C00Q 118.3(3) . . ?
C006 C00N C00W 122.2(3) . . ?
C00Q C00N C00W 119.6(3) . . ?
C00P C00O C00B 120.7(3) . . ?
C00P C00O H00O 119.6 . . ?
C00B C00O H00O 119.7 . . ?
C00I C00P C00O 122.0(2) . . ?
C00I C00P H00P 119.0 . . ?
C00O C00P H00P 119.0 . . ?
C00S C00Q C00N 121.2(3) . . ?
C00S C00Q H00Q 119.4 . . ?
C00N C00Q H00Q 119.4 . . ?
O002 C00R H00B 109.5 . . ?
O002 C00R H00C 109.5 . . ?
H00B C00R H00C 109.5 . . ?
O002 C00R H00H 109.5 . . ?
H00B C00R H00H 109.5 . . ?
H00C C00R H00H 109.5 . . ?
C00T C00S C00Q 120.8(3) . . ?
C00T C00S H00S 119.6 . . ?
C00Q C00S H00S 119.6 . . ?
C00S C00T C00J 119.2(3) . . ?
C00S C00T H00T 120.4 . . ?
C00J C00T H00T 120.4 . . ?
O001 C00U H00I 109.5 . . ?
O001 C00U H00N 109.5 . . ?
H00I C00U H00N 109.5 . . ?
O001 C00U H00R 109.5 . . ?
H00I C00U H00R 109.5 . . ?
H00N C00U H00R 109.5 . . ?
C00I C00V H00U 109.5 . . ?
C00I C00V H00V 109.5 . . ?
H00U C00V H00V 109.5 . . ?
C00I C00V H00W 109.5 . . ?
H00U C00V H00W 109.5 . . ?
H00V C00V H00W 109.5 . . ?
C00N C00W H00X 109.5 . . ?
C00N C00W H00Y 109.5 . . ?
H00X C00W H00Y 109.5 . . ?
C00N C00W H 109.5 . . ?
H00X C00W H 109.5 . . ?
H00Y C00W H 109.5 . . ?

loop_
_geom_bond_atom_site_label_1
_geom_bond_atom_site_label_2
_geom_bond_distance
_geom_bond_site_symmetry_2
_geom_bond_publ_flag
O001 C003 1.370(3) . ?
O001 C00U 1.421(3) . ?
O002 C00C 1.375(3) . ?
O002 C00R 1.415(3) . ?
C003 C00E 1.377(3) . ?
C003 C008 1.383(3) . ?
C004 C00F 1.389(3) . ?
C004 C009 1.393(3) . ?
C004 C00H 1.488(3) . ?
C005 C00A 1.386(3) . ?
C005 C00K 1.396(3) . ?
C005 C007 1.496(3) . ?
C006 C00N 1.394(4) . ?
C006 C00J 1.398(3) . ?
C006 C00H 1.509(3) . ?
C007 C00H 1.353(3) . ?
C007 C00B 1.503(3) . ?
C008 C009 1.371(3) . ?
C008 H008 0.9300 . ?
C009 H009 0.9300 . ?
C00A C00D 1.388(3) . ?
C00A H00A 0.9300 . ?
C00B C00G 1.381(3) . ?
C00B C00O 1.389(3) . ?
C00C C00D 1.378(3) . ?
C00C C00M 1.382(3) . ?
C00D H00D 0.9300 . ?
C00E C00F 1.385(3) . ?
C00E H00E 0.9300 . ?
C00F H00F 0.9300 . ?
C00G C00L 1.387(3) . ?
C00G H00G 0.9300 . ?
C00I C00L 1.376(4) . ?
C00I C00P 1.380(4) . ?
C00I C00V 1.515(4) . ?
C00J C00T 1.383(4) . ?
C00J H00J 0.9300 . ?
C00K C00M 1.375(3) . ?
C00K H00K 0.9300 . ?
C00L H00L 0.9300 . ?
C00M H00M 0.9300 . ?
C00N C00Q 1.410(4) . ?
C00N C00W 1.481(4) . ?
C00O C00P 1.387(3) . ?
C00O H00O 0.9300 . ?
C00P H00P 0.9300 . ?
C00Q C00S 1.368(4) . ?
C00Q H00Q 0.9300 . ?
C00R H00B 0.9600 . ?
C00R H00C 0.9600 . ?
C00R H00H 0.9600 . ?
C00S C00T 1.367(4) . ?
C00S H00S 0.9300 . ?
C00T H00T 0.9300 . ?
C00U H00I 0.9600 . ?
C00U H00N 0.9600 . ?
C00U H00R 0.9600 . ?
C00V H00U 0.9600 . ?
C00V H00V 0.9600 . ?
C00V H00W 0.9600 . ?
C00W H00X 0.9600 . ?
C00W H00Y 0.9600 . ?
C00W H 0.9600 . ?
